data_7105076
loop_
_publ_author_name
'Andrew N. Cammidge'
'C\'eline Chausson'
'Hemant Gopee'
'Juanjuan Li'
'David L. Hughes'

_publ_section_title
;
 Probing the structural factors influencing columnar mesophase
 formation and stability in triphenylene discotics
;
_journal_name_full 'Chem. Commun.'
_journal_page_first 7375
_journal_page_last 7377
_journal_paper_doi 10.1039/b913678a
_journal_year 2009
_chemical_formula_moiety 'C56 H66 N2 O4, ca 0.7(O H2)'
_chemical_formula_structural 2,11-bis(C6H4CN-4)-3,6,7,10-tetrakis(O-n-C6H13)-triphenylene
_chemical_formula_sum 'C56 H67.4 N2 O4.7'
_chemical_formula_weight 843.7
_chemical_name_common 'Compound 23'
_chemical_name_systematic
;
?
;
_space_group_IT_number 2
_symmetry_cell_setting triclinic
_symmetry_space_group_name_Hall '-P 1'
_symmetry_space_group_name_H-M 'P -1'
_atom_sites_solution_hydrogens geom
_atom_sites_solution_primary direct
_atom_sites_solution_secondary difmap
_audit_creation_method SHELXL-97
_cell_angle_alpha 77.29(3)
_cell_angle_beta 80.52(1)
_cell_angle_gamma 80.53(1)
_cell_formula_units_Z 2
_cell_length_a 11.215(1)
_cell_length_b 12.998(2)
_cell_length_c 17.424(4)
_cell_measurement_temperature 140(1)
_cell_volume 2422.0(7)
_computing_cell_refinement 'DENZO/CELL (Otwinowski and Minor, 1985)'
_computing_data_collection 'MSC R-Axis-II control software'
_computing_data_reduction 'DENZO, SCALEPACK (Otwinowski and Minor, 1985)'
_computing_molecular_graphics 'ORTEP (Johnson, 1971)'
_computing_publication_material 'SHELXL (Sheldrick, 1997)'
_computing_structure_refinement 'SHELXL (Sheldrick, 1997)'
_computing_structure_solution 'SHELXS (Sheldrick, 1997)'
_diffrn_ambient_temperature 140(1)
_diffrn_measured_fraction_theta_full 0.924
_diffrn_measured_fraction_theta_max 0.924
_diffrn_measurement_device 'Rigaku R-Axis-IIc'
_diffrn_measurement_method 'image-plate oscillation photos'
_diffrn_radiation_monochromator graphite
_diffrn_radiation_source 'rotating anode'
_diffrn_radiation_type Mo-K\a
_diffrn_radiation_wavelength 0.71073
_diffrn_reflns_av_R_equivalents 0.0631
_diffrn_reflns_av_sigmaI/netI 0.0776
_diffrn_reflns_limit_h_max 13
_diffrn_reflns_limit_h_min -12
_diffrn_reflns_limit_k_max 15
_diffrn_reflns_limit_k_min -15
_diffrn_reflns_limit_l_max 20
_diffrn_reflns_limit_l_min -20
_diffrn_reflns_number 13816
_diffrn_reflns_theta_full 25.36
_diffrn_reflns_theta_max 25.36
_diffrn_reflns_theta_min 1.86
_diffrn_standards_decay_% 0
_exptl_absorpt_coefficient_mu 0.071
_exptl_absorpt_correction_type none
_exptl_crystal_colour 'very pale yellow'
_exptl_crystal_density_diffrn 1.157
_exptl_crystal_density_method 'not measured'
_exptl_crystal_description plates
_exptl_crystal_F_000 910
_exptl_crystal_size_max 0.70
_exptl_crystal_size_mid 0.45
_exptl_crystal_size_min 0.10
_refine_diff_density_max 0.471
_refine_diff_density_min -0.389
_refine_diff_density_rms 0.045
_refine_ls_extinction_method none
_refine_ls_goodness_of_fit_ref 1.004
_refine_ls_hydrogen_treatment constr
_refine_ls_matrix_type full
_refine_ls_number_parameters 612
_refine_ls_number_reflns 8194
_refine_ls_number_restraints 0
_refine_ls_restrained_S_all 1.004
_refine_ls_R_factor_all 0.0824
_refine_ls_R_factor_gt 0.0576
_refine_ls_shift/su_max 0.000
_refine_ls_shift/su_mean 0.000
_refine_ls_structure_factor_coef Fsqd
_refine_ls_weighting_details 'calc w=1/[\s^2^(Fo^2^)+(0.0989P)^2^] where P=(Fo^2^+2Fc^2^)/3'
_refine_ls_weighting_scheme calc
_refine_ls_wR_factor_gt 0.1537
_refine_ls_wR_factor_ref 0.1650
_reflns_number_gt 5686
_reflns_number_total 8194
_reflns_threshold_expression I>2sigma(I)
_cod_data_source_file b913678a.txt
_cod_data_source_block hemg2
_cod_original_sg_symbol_H-M P-1
_cod_database_code 7105076

loop_
_symmetry_equiv_pos_as_xyz
'x, y, z'
'-x, -y, -z'

loop_
_atom_site_label
_atom_site_type_symbol
_atom_site_fract_x
_atom_site_fract_y
_atom_site_fract_z
_atom_site_U_iso_or_equiv
_atom_site_adp_type
_atom_site_occupancy
_atom_site_symmetry_multiplicity
_atom_site_calc_flag
_atom_site_refinement_flags
_atom_site_disorder_assembly
_atom_site_disorder_group
C1 C 0.24406(15) 0.54465(15) 0.38507(10) 0.0285(4) Uani 1 1 d . . .
C11 C 0.18030(15) 0.60867(15) 0.32403(10) 0.0309(4) Uani 1 1 d . . .
H11 H 0.2131 0.6066 0.2717 0.037 Uiso 1 1 calc R . .
C12 C 0.07172(15) 0.67428(15) 0.33781(10) 0.0294(4) Uani 1 1 d . . .
C13 C 0.01456(15) 0.74832(15) 0.27149(10) 0.0306(4) Uani 1 1 d . . .
C14 C -0.11175(15) 0.77049(15) 0.27272(10) 0.0305(4) Uani 1 1 d . . .
H14 H -0.1623 0.7354 0.3146 0.037 Uiso 1 1 calc R . .
C15 C -0.16294(16) 0.84375(15) 0.21263(10) 0.0333(4) Uani 1 1 d . . .
H15 H -0.2473 0.8570 0.2141 0.040 Uiso 1 1 calc R . .
C16 C -0.08856(16) 0.89756(16) 0.15001(10) 0.0345(4) Uani 1 1 d . . .
C17 C 0.03780(16) 0.87428(16) 0.14605(10) 0.0369(5) Uani 1 1 d . . .
H17 H 0.0880 0.9083 0.1034 0.044 Uiso 1 1 calc R . .
C18 C 0.08794(16) 0.80035(16) 0.20592(10) 0.0359(4) Uani 1 1 d . . .
H18 H 0.1723 0.7846 0.2028 0.043 Uiso 1 1 calc R . .
C19 C -0.14451(17) 0.97779(17) 0.09015(11) 0.0404(5) Uani 1 1 d . . .
N20 N -0.19142(16) 1.04207(16) 0.04398(11) 0.0531(5) Uani 1 1 d . . .
C2 C 0.19366(15) 0.54779(14) 0.46455(10) 0.0287(4) Uani 1 1 d . . .
C21 C 0.08083(15) 0.61176(15) 0.47895(10) 0.0307(4) Uani 1 1 d . . .
H21 H 0.0457 0.6121 0.5311 0.037 Uiso 1 1 calc R . .
C22 C 0.02135(15) 0.67352(15) 0.41821(10) 0.0293(4) Uani 1 1 d . . .
O23 O -0.08513(10) 0.73936(10) 0.43110(7) 0.0342(3) Uani 1 1 d . . .
C24 C -0.13896(16) 0.74018(16) 0.51155(10) 0.0319(4) Uani 1 1 d . . .
H24A H -0.0822 0.7600 0.5404 0.038 Uiso 1 1 calc R . .
H24B H -0.1587 0.6699 0.5377 0.038 Uiso 1 1 calc R . .
C25 C -0.25309(16) 0.81956(16) 0.51034(11) 0.0351(4) Uani 1 1 d . . .
H25A H -0.3104 0.7978 0.4830 0.042 Uiso 1 1 calc R . .
H25B H -0.2332 0.8888 0.4816 0.042 Uiso 1 1 calc R . .
C26 C -0.31157(17) 0.82759(17) 0.59445(12) 0.0403(5) Uani 1 1 d . . .
H26A H -0.3307 0.7579 0.6225 0.048 Uiso 1 1 calc R . .
H26B H -0.2526 0.8476 0.6215 0.048 Uiso 1 1 calc R . .
C27 C -0.42636(18) 0.90646(18) 0.59915(14) 0.0511(6) Uani 1 1 d . B .
H27A H -0.4858 0.8867 0.5723 0.061 Uiso 1 1 calc R . .
H27B H -0.4076 0.9765 0.5716 0.061 Uiso 1 1 calc R . .
C28 C -0.4819(2) 0.9115(2) 0.68423(18) 0.0766(9) Uani 1 1 d . . .
H28A H -0.4913 0.8390 0.7112 0.092 Uiso 0.60 1 calc PR A 1
H28B H -0.4211 0.9338 0.7085 0.092 Uiso 0.60 1 calc PR A 1
H28C H -0.4276 0.9367 0.7118 0.092 Uiso 0.40 1 calc PR A 2
H28D H -0.5024 0.8428 0.7137 0.092 Uiso 0.40 1 calc PR A 2
C29 C -0.5935(6) 0.9747(5) 0.7037(4) 0.0552(15) Uani 0.60 1 d P B 1
H29A H -0.6117 0.9665 0.7604 0.083 Uiso 0.60 1 calc PR B 1
H29B H -0.6576 0.9525 0.6835 0.083 Uiso 0.60 1 calc PR B 1
H29C H -0.5869 1.0480 0.6805 0.083 Uiso 0.60 1 calc PR B 1
C29A C -0.6117(10) 1.0027(9) 0.6693(5) 0.062(3) Uani 0.40 1 d P B 2
H29D H -0.6558 1.0132 0.7197 0.093 Uiso 0.40 1 calc PR B 2
H29E H -0.6626 0.9762 0.6409 0.093 Uiso 0.40 1 calc PR B 2
H29F H -0.5885 1.0692 0.6390 0.093 Uiso 0.40 1 calc PR B 2
C3 C 0.25658(15) 0.48720(15) 0.53040(10) 0.0280(4) Uani 1 1 d . . .
C31 C 0.20750(15) 0.49302(15) 0.60993(10) 0.0302(4) Uani 1 1 d . . .
H31 H 0.1325 0.5339 0.6198 0.036 Uiso 1 1 calc R . .
C32 C 0.26747(15) 0.44015(15) 0.67264(10) 0.0298(4) Uani 1 1 d . . .
O33 O 0.22800(10) 0.44175(11) 0.75046(7) 0.0340(3) Uani 1 1 d . . .
C34 C 0.10974(16) 0.49908(16) 0.76990(10) 0.0343(4) Uani 1 1 d . . .
H34A H 0.0483 0.4729 0.7489 0.041 Uiso 1 1 calc R . .
H34B H 0.1092 0.5743 0.7472 0.041 Uiso 1 1 calc R . .
C35 C 0.08322(16) 0.48209(16) 0.85919(10) 0.0352(4) Uani 1 1 d . . .
H35A H 0.0061 0.5239 0.8736 0.042 Uiso 1 1 calc R . .
H35B H 0.1462 0.5079 0.8790 0.042 Uiso 1 1 calc R . .
C36 C 0.07705(17) 0.36620(16) 0.89925(10) 0.0362(4) Uani 1 1 d . . .
H36A H 0.1548 0.3246 0.8857 0.043 Uiso 1 1 calc R . .
H36B H 0.0152 0.3400 0.8786 0.043 Uiso 1 1 calc R . .
C37 C 0.04773(18) 0.34905(16) 0.98925(11) 0.0393(5) Uani 1 1 d . . .
H37A H 0.1128 0.3701 1.0103 0.047 Uiso 1 1 calc R . .
H37B H -0.0269 0.3946 1.0029 0.047 Uiso 1 1 calc R . .
C38 C 0.0324(2) 0.23430(18) 1.02832(11) 0.0463(5) Uani 1 1 d . . .
H38A H 0.1047 0.1882 1.0116 0.056 Uiso 1 1 calc R . .
H38B H -0.0364 0.2149 1.0100 0.056 Uiso 1 1 calc R . .
C39 C 0.0118(2) 0.2152(2) 1.11892(12) 0.0601(7) Uani 1 1 d . . .
H39A H 0.0025 0.1418 1.1400 0.090 Uiso 1 1 calc R . .
H39B H -0.0606 0.2595 1.1361 0.090 Uiso 1 1 calc R . .
H39C H 0.0806 0.2323 1.1376 0.090 Uiso 1 1 calc R . .
C4 C 0.36860(15) 0.42379(15) 0.51548(10) 0.0298(4) Uani 1 1 d . . .
C41 C 0.42806(15) 0.36754(15) 0.58137(10) 0.0318(4) Uani 1 1 d . . .
H41 H 0.5014 0.3240 0.5724 0.038 Uiso 1 1 calc R . .
C42 C 0.38035(16) 0.37575(15) 0.65763(10) 0.0320(4) Uani 1 1 d . . .
O43 O 0.43021(11) 0.32731(11) 0.72510(7) 0.0394(3) Uani 1 1 d . . .
C44 C 0.53368(16) 0.24699(17) 0.72076(12) 0.0421(5) Uani 1 1 d . . .
H44A H 0.6008 0.2753 0.6840 0.051 Uiso 1 1 calc R . .
H44B H 0.5132 0.1870 0.7032 0.051 Uiso 1 1 calc R . .
C45 C 0.56747(18) 0.21337(19) 0.80426(12) 0.0475(5) Uani 1 1 d . . .
H45A H 0.6302 0.1522 0.8057 0.057 Uiso 1 1 calc R . .
H45B H 0.6026 0.2707 0.8159 0.057 Uiso 1 1 calc R . .
C46 C 0.4637(2) 0.1853(2) 0.86918(13) 0.0539(6) Uani 1 1 d . . .
H46A H 0.4376 0.1204 0.8630 0.065 Uiso 1 1 calc R . .
H46B H 0.3954 0.2414 0.8625 0.065 Uiso 1 1 calc R . .
C47 C 0.4951(2) 0.1697(2) 0.95281(14) 0.0595(6) Uani 1 1 d . . .
H47A H 0.5588 0.1097 0.9611 0.071 Uiso 1 1 calc R . .
H47B H 0.5274 0.2324 0.9578 0.071 Uiso 1 1 calc R . .
C48 C 0.3890(2) 0.1506(3) 1.01650(15) 0.0716(8) Uani 1 1 d . . .
H48A H 0.3570 0.0877 1.0116 0.086 Uiso 1 1 calc R . .
H48B H 0.3251 0.2104 1.0079 0.086 Uiso 1 1 calc R . .
C49 C 0.4192(3) 0.1355(3) 1.10032(16) 0.0990(11) Uani 1 1 d . . .
H49A H 0.3471 0.1237 1.1375 0.149 Uiso 1 1 calc R . .
H49B H 0.4488 0.1981 1.1064 0.149 Uiso 1 1 calc R . .
H49C H 0.4807 0.0753 1.1101 0.149 Uiso 1 1 calc R . .
C5 C 0.42062(15) 0.41807(15) 0.43350(10) 0.0305(4) Uani 1 1 d . . .
C51 C 0.53354(15) 0.35542(16) 0.41670(11) 0.0335(4) Uani 1 1 d . . .
H51 H 0.5737 0.3159 0.4585 0.040 Uiso 1 1 calc R . .
C52 C 0.58557(15) 0.35138(16) 0.33993(11) 0.0346(4) Uani 1 1 d . . .
O53 O 0.69740(11) 0.29443(12) 0.32141(8) 0.0443(4) Uani 1 1 d . D .
C54 C 0.75951(18) 0.23362(18) 0.38545(14) 0.0515(6) Uani 1 1 d . . .
H54A H 0.7092 0.1858 0.4225 0.062 Uiso 0.50 1 calc PR C 1
H54B H 0.7899 0.2783 0.4137 0.062 Uiso 0.50 1 calc PR C 1
H54C H 0.7139 0.1754 0.4117 0.062 Uiso 0.50 1 calc PR C 2
H54D H 0.7568 0.2786 0.4235 0.062 Uiso 0.50 1 calc PR C 2
C55 C 0.8676(4) 0.1711(5) 0.3331(3) 0.0378(11) Uani 0.50 1 d P D 1
H55A H 0.8345 0.1380 0.2980 0.045 Uiso 0.50 1 calc PR D 1
H55B H 0.9224 0.2195 0.3014 0.045 Uiso 0.50 1 calc PR D 1
C56 C 0.9339(3) 0.0878(3) 0.3921(2) 0.0336(8) Uani 0.50 1 d P D 1
H56A H 0.8785 0.0386 0.4215 0.040 Uiso 0.50 1 calc PR D 1
H56B H 0.9596 0.1221 0.4296 0.040 Uiso 0.50 1 calc PR D 1
C57 C 1.0447(4) 0.0264(4) 0.3518(3) 0.0361(11) Uani 0.50 1 d P D 1
H57A H 1.0989 0.0758 0.3209 0.043 Uiso 0.50 1 calc PR D 1
H57B H 1.0188 -0.0100 0.3157 0.043 Uiso 0.50 1 calc PR D 1
C58 C 1.1140(5) -0.0553(5) 0.4124(3) 0.0383(12) Uani 0.50 1 d P D 1
H58A H 1.1377 -0.0198 0.4498 0.046 Uiso 0.50 1 calc PR D 1
H58B H 1.0614 -0.1071 0.4418 0.046 Uiso 0.50 1 calc PR D 1
C55A C 0.8894(4) 0.1877(4) 0.3660(3) 0.0334(10) Uani 0.50 1 d P D 2
H55C H 0.9271 0.1649 0.4143 0.040 Uiso 0.50 1 calc PR D 2
H55D H 0.9337 0.2418 0.3309 0.040 Uiso 0.50 1 calc PR D 2
C56A C 0.8971(3) 0.0931(4) 0.3260(2) 0.0351(9) Uani 0.50 1 d P D 2
H56C H 0.8455 0.0430 0.3590 0.042 Uiso 0.50 1 calc PR D 2
H56D H 0.8655 0.1179 0.2756 0.042 Uiso 0.50 1 calc PR D 2
C57A C 1.0252(4) 0.0357(4) 0.3113(3) 0.0373(11) Uani 0.50 1 d P D 2
H57C H 1.0262 -0.0127 0.2760 0.045 Uiso 0.50 1 calc PR D 2
H57D H 1.0799 0.0872 0.2852 0.045 Uiso 0.50 1 calc PR D 2
C58A C 1.0710(5) -0.0265(5) 0.3874(4) 0.0380(13) Uani 0.50 1 d P D 2
H58C H 1.0114 -0.0724 0.4157 0.046 Uiso 0.50 1 calc PR D 2
H58D H 1.0763 0.0233 0.4204 0.046 Uiso 0.50 1 calc PR D 2
C59 C 1.2126(2) -0.1044(2) 0.37506(15) 0.0639(7) Uani 1 1 d . . .
H59A H 1.2556 -0.1555 0.4132 0.096 Uiso 0.50 1 calc PR D 1
H59B H 1.2648 -0.0530 0.3466 0.096 Uiso 0.50 1 calc PR D 1
H59C H 1.1886 -0.1400 0.3384 0.096 Uiso 0.50 1 calc PR D 1
H59D H 1.2341 -0.1410 0.4261 0.096 Uiso 0.50 1 calc PR D 2
H59E H 1.2732 -0.0596 0.3488 0.096 Uiso 0.50 1 calc PR D 2
H59F H 1.2082 -0.1553 0.3436 0.096 Uiso 0.50 1 calc PR D 2
C6 C 0.36006(15) 0.47737(15) 0.36955(10) 0.0309(4) Uani 1 1 d . . .
C61 C 0.41546(16) 0.47015(16) 0.29177(11) 0.0337(4) Uani 1 1 d . . .
H61 H 0.3751 0.5080 0.2496 0.040 Uiso 1 1 calc R . .
C62 C 0.52702(16) 0.40952(16) 0.27493(11) 0.0354(4) Uani 1 1 d . . .
C63 C 0.58094(16) 0.40899(17) 0.19082(11) 0.0369(5) Uani 1 1 d . . .
C64 C 0.63515(18) 0.31641(18) 0.16439(12) 0.0439(5) Uani 1 1 d . . .
H64 H 0.6421 0.2524 0.2008 0.053 Uiso 1 1 calc R . .
C65 C 0.67904(17) 0.31743(19) 0.08512(12) 0.0462(5) Uani 1 1 d . . .
H65 H 0.7145 0.2545 0.0688 0.055 Uiso 1 1 calc R . .
C66 C 0.66996(16) 0.41267(19) 0.02997(11) 0.0436(5) Uani 1 1 d . . .
C67 C 0.61787(16) 0.50697(19) 0.05510(11) 0.0433(5) Uani 1 1 d . . .
H67 H 0.6123 0.5710 0.0186 0.052 Uiso 1 1 calc R . .
C68 C 0.57452(16) 0.50478(18) 0.13448(11) 0.0398(5) Uani 1 1 d . . .
H68 H 0.5405 0.5679 0.1509 0.048 Uiso 1 1 calc R . .
C69 C 0.71339(18) 0.4147(2) -0.05306(13) 0.0525(6) Uani 1 1 d . . .
N70 N 0.74652(17) 0.4147(2) -0.11924(11) 0.0680(6) Uani 1 1 d . . .
O81 O 0.1331(8) 0.3337(8) 0.2798(6) 0.173(3) Uiso 0.40 1 d P . .
O82 O 0.2887(12) 0.3301(12) 0.1484(8) 0.187(5) Uiso 0.30 1 d P . .

loop_
_atom_site_aniso_label
_atom_site_aniso_U_11
_atom_site_aniso_U_22
_atom_site_aniso_U_33
_atom_site_aniso_U_23
_atom_site_aniso_U_13
_atom_site_aniso_U_12
C1 0.0294(9) 0.0322(11) 0.0231(9) -0.0077(7) 0.0016(7) -0.0044(7)
C11 0.0334(9) 0.0357(11) 0.0230(9) -0.0087(8) 0.0019(7) -0.0053(8)
C12 0.0316(9) 0.0343(11) 0.0220(9) -0.0071(8) -0.0001(7) -0.0052(7)
C13 0.0334(9) 0.0345(11) 0.0245(9) -0.0105(8) -0.0001(7) -0.0038(7)
C14 0.0331(9) 0.0345(11) 0.0235(9) -0.0081(8) 0.0006(7) -0.0047(7)
C15 0.0341(9) 0.0381(12) 0.0280(9) -0.0108(8) -0.0023(7) -0.0014(8)
C16 0.0415(10) 0.0365(12) 0.0249(9) -0.0077(8) -0.0043(7) -0.0014(8)
C17 0.0403(10) 0.0438(13) 0.0232(9) -0.0036(8) 0.0019(7) -0.0059(8)
C18 0.0333(9) 0.0461(13) 0.0269(9) -0.0085(8) -0.0003(7) -0.0037(8)
C19 0.0453(11) 0.0428(13) 0.0303(10) -0.0039(9) -0.0038(8) -0.0041(9)
N20 0.0579(11) 0.0539(13) 0.0400(10) 0.0018(9) -0.0060(8) -0.0010(9)
C2 0.0304(9) 0.0293(11) 0.0256(9) -0.0075(8) 0.0013(7) -0.0042(7)
C21 0.0323(9) 0.0385(11) 0.0194(8) -0.0078(8) 0.0026(7) -0.0027(8)
C22 0.0280(9) 0.0322(11) 0.0263(9) -0.0082(8) 0.0012(7) -0.0020(7)
O23 0.0336(7) 0.0418(8) 0.0226(6) -0.0083(6) 0.0021(5) 0.0050(5)
C24 0.0349(9) 0.0384(12) 0.0215(9) -0.0095(8) 0.0025(7) -0.0041(8)
C25 0.0335(9) 0.0355(12) 0.0347(10) -0.0108(8) 0.0029(8) -0.0021(8)
C26 0.0400(10) 0.0418(13) 0.0373(11) -0.0139(9) 0.0091(8) -0.0061(9)
C27 0.0396(10) 0.0463(14) 0.0686(15) -0.0282(12) 0.0137(10) -0.0076(9)
C28 0.0753(16) 0.0551(17) 0.091(2) -0.0358(15) 0.0516(15) -0.0175(13)
C29 0.052(3) 0.048(4) 0.063(4) -0.023(3) 0.012(3) -0.005(2)
C29A 0.050(4) 0.069(7) 0.061(6) -0.029(5) 0.009(4) 0.014(4)
C3 0.0279(9) 0.0301(11) 0.0255(9) -0.0068(7) 0.0000(7) -0.0048(7)
C31 0.0310(9) 0.0310(11) 0.0267(9) -0.0063(8) -0.0004(7) -0.0014(7)
C32 0.0335(9) 0.0332(11) 0.0214(9) -0.0059(8) 0.0010(7) -0.0048(7)
O33 0.0354(7) 0.0427(8) 0.0201(6) -0.0058(5) 0.0010(5) 0.0004(6)
C34 0.0366(10) 0.0372(12) 0.0259(9) -0.0075(8) 0.0001(7) 0.0023(8)
C35 0.0390(10) 0.0402(12) 0.0250(9) -0.0099(8) 0.0015(7) -0.0022(8)
C36 0.0423(10) 0.0411(12) 0.0238(9) -0.0088(8) 0.0011(7) -0.0036(8)
C37 0.0461(11) 0.0443(13) 0.0267(10) -0.0103(9) 0.0011(8) -0.0056(9)
C38 0.0589(13) 0.0483(14) 0.0292(10) -0.0068(9) 0.0015(9) -0.0085(10)
C39 0.0904(18) 0.0542(16) 0.0308(12) 0.0011(11) -0.0033(11) -0.0130(13)
C4 0.0328(9) 0.0302(11) 0.0269(9) -0.0081(8) -0.0005(7) -0.0061(7)
C41 0.0292(9) 0.0326(11) 0.0318(10) -0.0080(8) -0.0018(7) 0.0009(7)
C42 0.0332(9) 0.0336(11) 0.0274(9) -0.0022(8) -0.0053(7) -0.0033(8)
O43 0.0376(7) 0.0459(9) 0.0295(7) -0.0044(6) -0.0068(5) 0.0078(6)
C44 0.0363(10) 0.0412(13) 0.0461(12) -0.0075(10) -0.0084(9) 0.0042(8)
C45 0.0413(11) 0.0495(14) 0.0495(13) -0.0057(10) -0.0133(9) 0.0017(9)
C46 0.0544(13) 0.0570(16) 0.0468(13) 0.0015(11) -0.0147(10) -0.0054(11)
C47 0.0614(15) 0.0618(17) 0.0528(14) 0.0030(12) -0.0189(11) -0.0090(12)
C48 0.0784(17) 0.083(2) 0.0532(15) -0.0019(14) -0.0134(13) -0.0207(15)
C49 0.122(3) 0.127(3) 0.0503(17) -0.0052(18) -0.0193(17) -0.033(2)
C5 0.0320(9) 0.0322(11) 0.0271(9) -0.0094(8) 0.0019(7) -0.0049(7)
C51 0.0314(9) 0.0359(11) 0.0327(10) -0.0112(8) 0.0000(7) -0.0013(8)
C52 0.0281(9) 0.0376(12) 0.0386(11) -0.0161(9) 0.0033(7) -0.0022(8)
O53 0.0325(7) 0.0520(10) 0.0464(8) -0.0221(7) 0.0062(6) 0.0052(6)
C54 0.0389(11) 0.0354(13) 0.0670(15) 0.0016(11) 0.0067(10) 0.0037(9)
C55 0.038(3) 0.044(3) 0.028(3) -0.009(2) 0.005(2) 0.000(2)
C56 0.0359(19) 0.034(2) 0.029(2) -0.0065(16) -0.0019(15) -0.0019(16)
C57 0.044(3) 0.031(3) 0.027(3) -0.001(3) -0.002(2) 0.005(2)
C58 0.038(3) 0.039(3) 0.037(3) -0.014(3) 0.000(2) 0.001(2)
C55A 0.036(2) 0.032(3) 0.030(3) -0.009(2) 0.0022(19) -0.0016(17)
C56A 0.038(2) 0.037(3) 0.029(2) -0.0080(18) -0.0039(15) 0.0000(18)
C57A 0.042(2) 0.043(3) 0.026(3) -0.011(2) -0.005(2) 0.0028(18)
C58A 0.034(3) 0.039(4) 0.038(4) -0.011(3) 0.000(2) 0.003(3)
C59 0.0818(17) 0.0672(18) 0.0491(14) -0.0160(13) -0.0054(12) -0.0255(14)
C6 0.0312(9) 0.0333(11) 0.0278(9) -0.0100(8) 0.0021(7) -0.0041(7)
C61 0.0355(9) 0.0389(12) 0.0260(9) -0.0105(8) 0.0036(7) -0.0051(8)
C62 0.0352(10) 0.0397(12) 0.0325(10) -0.0163(9) 0.0061(8) -0.0065(8)
C63 0.0315(9) 0.0480(13) 0.0323(10) -0.0167(9) 0.0061(8) -0.0069(8)
C64 0.0446(11) 0.0470(13) 0.0408(11) -0.0207(10) 0.0107(9) -0.0082(9)
C65 0.0415(11) 0.0584(15) 0.0419(12) -0.0286(11) 0.0084(9) -0.0044(10)
C66 0.0321(10) 0.0696(16) 0.0314(11) -0.0227(11) 0.0023(8) -0.0024(9)
C67 0.0366(10) 0.0596(15) 0.0323(11) -0.0143(10) 0.0002(8) -0.0004(9)
C68 0.0360(10) 0.0506(14) 0.0321(10) -0.0179(9) 0.0038(8) 0.0012(8)
C69 0.0410(11) 0.0811(18) 0.0366(12) -0.0263(12) -0.0013(9) 0.0047(10)
N70 0.0575(12) 0.1086(19) 0.0338(11) -0.0275(11) -0.0005(9) 0.0131(11)

loop_
_atom_type_symbol
_atom_type_description
_atom_type_scat_dispersion_real
_atom_type_scat_dispersion_imag
_atom_type_scat_source
C C 0.0033 0.0016 'International Tables Vol C Tables 4.2.6.8 and 6.1.1.4'
H H 0.0000 0.0000 'International Tables Vol C Tables 4.2.6.8 and 6.1.1.4'
N N 0.0061 0.0033 'International Tables Vol C Tables 4.2.6.8 and 6.1.1.4'
O O 0.0106 0.0060 'International Tables Vol C Tables 4.2.6.8 and 6.1.1.4'

loop_
_geom_angle_atom_site_label_1
_geom_angle_atom_site_label_2
_geom_angle_atom_site_label_3
_geom_angle
_geom_angle_site_symmetry_1
_geom_angle_site_symmetry_3
_geom_angle_publ_flag
C2 C1 C11 117.95(15) . . ?
C2 C1 C6 118.97(15) . . ?
C11 C1 C6 123.08(15) . . ?
C12 C11 C1 123.70(16) . . ?
C12 C11 H11 118.1 . . ?
C1 C11 H11 118.1 . . ?
C11 C12 C22 117.15(15) . . ?
C11 C12 C13 121.56(15) . . ?
C22 C12 C13 121.15(15) . . ?
C14 C13 C18 117.78(17) . . ?
C14 C13 C12 122.05(15) . . ?
C18 C13 C12 120.16(16) . . ?
C15 C14 C13 121.08(17) . . ?
C15 C14 H14 119.5 . . ?
C13 C14 H14 119.5 . . ?
C14 C15 C16 120.09(17) . . ?
C14 C15 H15 120.0 . . ?
C16 C15 H15 120.0 . . ?
C15 C16 C17 119.90(17) . . ?
C15 C16 C19 118.97(17) . . ?
C17 C16 C19 121.12(17) . . ?
C18 C17 C16 119.49(17) . . ?
C18 C17 H17 120.3 . . ?
C16 C17 H17 120.3 . . ?
C17 C18 C13 121.56(17) . . ?
C17 C18 H18 119.2 . . ?
C13 C18 H18 119.2 . . ?
N20 C19 C16 178.3(2) . . ?
C21 C2 C1 118.55(15) . . ?
C21 C2 C3 120.45(15) . . ?
C1 C2 C3 121.00(15) . . ?
C22 C21 C2 122.05(16) . . ?
C22 C21 H21 119.0 . . ?
C2 C21 H21 119.0 . . ?
O23 C22 C21 122.78(15) . . ?
O23 C22 C12 116.63(15) . . ?
C21 C22 C12 120.55(15) . . ?
C22 O23 C24 118.14(13) . . ?
O23 C24 C25 108.20(14) . . ?
O23 C24 H24A 110.1 . . ?
C25 C24 H24A 110.1 . . ?
O23 C24 H24B 110.1 . . ?
C25 C24 H24B 110.1 . . ?
H24A C24 H24B 108.4 . . ?
C24 C25 C26 110.65(16) . . ?
C24 C25 H25A 109.5 . . ?
C26 C25 H25A 109.5 . . ?
C24 C25 H25B 109.5 . . ?
C26 C25 H25B 109.5 . . ?
H25A C25 H25B 108.1 . . ?
C27 C26 C25 114.43(17) . . ?
C27 C26 H26A 108.7 . . ?
C25 C26 H26A 108.7 . . ?
C27 C26 H26B 108.7 . . ?
C25 C26 H26B 108.7 . . ?
H26A C26 H26B 107.6 . . ?
C26 C27 C28 112.6(2) . . ?
C26 C27 H27A 109.1 . . ?
C28 C27 H27A 109.1 . . ?
C26 C27 H27B 109.1 . . ?
C28 C27 H27B 109.1 . . ?
H27A C27 H27B 107.8 . . ?
C29 C28 C27 123.0(3) . . ?
C29 C28 C29A 21.8(4) . . ?
C27 C28 C29A 101.3(4) . . ?
C29 C28 H28A 106.6 . . ?
C27 C28 H28A 106.6 . . ?
C29A C28 H28A 118.9 . . ?
C29 C28 H28B 106.6 . . ?
C27 C28 H28B 106.6 . . ?
C29A C28 H28B 115.8 . . ?
H28A C28 H28B 106.5 . . ?
C29 C28 H28C 101.3 . . ?
C27 C28 H28C 111.5 . . ?
C29A C28 H28C 111.5 . . ?
H28A C28 H28C 106.9 . . ?
H28B C28 H28C 5.6 . . ?
C29 C28 H28D 98.9 . . ?
C27 C28 H28D 111.5 . . ?
C29A C28 H28D 111.5 . . ?
H28A C28 H28D 7.7 . . ?
H28B C28 H28D 109.7 . . ?
H28C C28 H28D 109.3 . . ?
C28 C29 H29A 109.5 . . ?
C28 C29 H29B 109.5 . . ?
H29A C29 H29B 109.5 . . ?
C28 C29 H29C 109.5 . . ?
H29A C29 H29C 109.5 . . ?
H29B C29 H29C 109.5 . . ?
C28 C29A H29D 109.5 . . ?
C28 C29A H29E 109.5 . . ?
H29D C29A H29E 109.5 . . ?
C28 C29A H29F 109.5 . . ?
H29D C29A H29F 109.5 . . ?
H29E C29A H29F 109.5 . . ?
C4 C3 C31 119.13(15) . . ?
C4 C3 C2 120.02(15) . . ?
C31 C3 C2 120.83(15) . . ?
C32 C31 C3 121.87(16) . . ?
C32 C31 H31 119.1 . . ?
C3 C31 H31 119.1 . . ?
O33 C32 C31 125.92(16) . . ?
O33 C32 C42 115.07(15) . . ?
C31 C32 C42 119.01(15) . . ?
C32 O33 C34 117.63(13) . . ?
O33 C34 C35 107.47(14) . . ?
O33 C34 H34A 110.2 . . ?
C35 C34 H34A 110.2 . . ?
O33 C34 H34B 110.2 . . ?
C35 C34 H34B 110.2 . . ?
H34A C34 H34B 108.5 . . ?
C34 C35 C36 113.45(16) . . ?
C34 C35 H35A 108.9 . . ?
C36 C35 H35A 108.9 . . ?
C34 C35 H35B 108.9 . . ?
C36 C35 H35B 108.9 . . ?
H35A C35 H35B 107.7 . . ?
C35 C36 C37 113.60(16) . . ?
C35 C36 H36A 108.8 . . ?
C37 C36 H36A 108.8 . . ?
C35 C36 H36B 108.8 . . ?
C37 C36 H36B 108.8 . . ?
H36A C36 H36B 107.7 . . ?
C38 C37 C36 113.24(17) . . ?
C38 C37 H37A 108.9 . . ?
C36 C37 H37A 108.9 . . ?
C38 C37 H37B 108.9 . . ?
C36 C37 H37B 108.9 . . ?
H37A C37 H37B 107.7 . . ?
C37 C38 C39 113.39(18) . . ?
C37 C38 H38A 108.9 . . ?
C39 C38 H38A 108.9 . . ?
C37 C38 H38B 108.9 . . ?
C39 C38 H38B 108.9 . . ?
H38A C38 H38B 107.7 . . ?
C38 C39 H39A 109.5 . . ?
C38 C39 H39B 109.5 . . ?
H39A C39 H39B 109.5 . . ?
C38 C39 H39C 109.5 . . ?
H39A C39 H39C 109.5 . . ?
H39B C39 H39C 109.5 . . ?
C3 C4 C41 118.21(16) . . ?
C3 C4 C5 119.55(15) . . ?
C41 C4 C5 122.25(16) . . ?
C42 C41 C4 121.80(16) . . ?
C42 C41 H41 119.1 . . ?
C4 C41 H41 119.1 . . ?
O43 C42 C41 126.94(16) . . ?
O43 C42 C32 113.10(15) . . ?
C41 C42 C32 119.97(15) . . ?
C42 O43 C44 119.37(15) . . ?
O43 C44 C45 105.61(16) . . ?
O43 C44 H44A 110.6 . . ?
C45 C44 H44A 110.6 . . ?
O43 C44 H44B 110.6 . . ?
C45 C44 H44B 110.6 . . ?
H44A C44 H44B 108.7 . . ?
C46 C45 C44 115.59(17) . . ?
C46 C45 H45A 108.4 . . ?
C44 C45 H45A 108.4 . . ?
C46 C45 H45B 108.4 . . ?
C44 C45 H45B 108.4 . . ?
H45A C45 H45B 107.4 . . ?
C45 C46 C47 114.38(18) . . ?
C45 C46 H46A 108.7 . . ?
C47 C46 H46A 108.7 . . ?
C45 C46 H46B 108.7 . . ?
C47 C46 H46B 108.7 . . ?
H46A C46 H46B 107.6 . . ?
C48 C47 C46 113.9(2) . . ?
C48 C47 H47A 108.8 . . ?
C46 C47 H47A 108.8 . . ?
C48 C47 H47B 108.8 . . ?
C46 C47 H47B 108.8 . . ?
H47A C47 H47B 107.7 . . ?
C47 C48 C49 114.4(2) . . ?
C47 C48 H48A 108.7 . . ?
C49 C48 H48A 108.7 . . ?
C47 C48 H48B 108.7 . . ?
C49 C48 H48B 108.7 . . ?
H48A C48 H48B 107.6 . . ?
C48 C49 H49A 109.5 . . ?
C48 C49 H49B 109.5 . . ?
H49A C49 H49B 109.5 . . ?
C48 C49 H49C 109.5 . . ?
H49A C49 H49C 109.5 . . ?
H49B C49 H49C 109.5 . . ?
C6 C5 C51 118.73(16) . . ?
C6 C5 C4 120.47(15) . . ?
C51 C5 C4 120.78(16) . . ?
C52 C51 C5 121.63(17) . . ?
C52 C51 H51 119.2 . . ?
C5 C51 H51 119.2 . . ?
O53 C52 C51 123.11(17) . . ?
O53 C52 C62 115.98(16) . . ?
C51 C52 C62 120.88(16) . . ?
C52 O53 C54 117.87(15) . . ?
O53 C54 C55A 117.7(2) . . ?
O53 C54 C55 97.4(2) . . ?
C55A C54 C55 27.35(18) . . ?
O53 C54 H54A 112.3 . . ?
C55A C54 H54A 115.1 . . ?
C55 C54 H54A 112.3 . . ?
O53 C54 H54B 112.3 . . ?
C55A C54 H54B 86.8 . . ?
C55 C54 H54B 112.3 . . ?
H54A C54 H54B 109.9 . . ?
O53 C54 H54C 107.9 . . ?
C55A C54 H54C 107.9 . . ?
C55 C54 H54C 99.9 . . ?
H54A C54 H54C 14.7 . . ?
H54B C54 H54C 123.5 . . ?
O53 C54 H54D 107.9 . . ?
C55A C54 H54D 107.9 . . ?
C55 C54 H54D 134.5 . . ?
H54A C54 H54D 92.6 . . ?
H54B C54 H54D 22.8 . . ?
H54C C54 H54D 107.2 . . ?
C56 C55 C54 105.6(3) . . ?
C56 C55 H55A 110.6 . . ?
C54 C55 H55A 110.6 . . ?
C56 C55 H55B 110.6 . . ?
C54 C55 H55B 110.6 . . ?
H55A C55 H55B 108.7 . . ?
C55 C56 C57 112.0(4) . . ?
C55 C56 H56A 109.2 . . ?
C57 C56 H56A 109.2 . . ?
C55 C56 H56B 109.2 . . ?
C57 C56 H56B 109.2 . . ?
H56A C56 H56B 107.9 . . ?
C56 C57 C58 111.6(4) . . ?
C56 C57 H57A 109.3 . . ?
C58 C57 H57A 109.3 . . ?
C56 C57 H57B 109.3 . . ?
C58 C57 H57B 109.3 . . ?
H57A C57 H57B 108.0 . . ?
C59 C58 C57 109.7(5) . . ?
C59 C58 H58A 109.7 . . ?
C57 C58 H58A 109.7 . . ?
C59 C58 H58B 109.7 . . ?
C57 C58 H58B 109.7 . . ?
H58A C58 H58B 108.2 . . ?
C54 C55A C56A 110.6(4) . . ?
C54 C55A H55C 109.5 . . ?
C56A C55A H55C 109.5 . . ?
C54 C55A H55D 109.5 . . ?
C56A C55A H55D 109.5 . . ?
H55C C55A H55D 108.1 . . ?
C57A C56A C55A 113.8(3) . . ?
C57A C56A H56C 108.8 . . ?
C55A C56A H56C 108.8 . . ?
C57A C56A H56D 108.8 . . ?
C55A C56A H56D 108.8 . . ?
H56C C56A H56D 107.7 . . ?
C58A C57A C56A 112.2(4) . . ?
C58A C57A H57C 109.2 . . ?
C56A C57A H57C 109.2 . . ?
C58A C57A H57D 109.2 . . ?
C56A C57A H57D 109.2 . . ?
H57C C57A H57D 107.9 . . ?
C57A C58A C59 115.1(4) . . ?
C57A C58A H58C 108.5 . . ?
C59 C58A H58C 108.5 . . ?
C57A C58A H58D 108.5 . . ?
C59 C58A H58D 108.5 . . ?
H58C C58A H58D 107.5 . . ?
C58 C59 C58A 21.6(3) . . ?
C58 C59 H59A 109.5 . . ?
C58A C59 H59A 130.2 . . ?
C58 C59 H59B 109.5 . . ?
C58A C59 H59B 102.6 . . ?
H59A C59 H59B 109.5 . . ?
C58 C59 H59C 109.5 . . ?
C58A C59 H59C 93.8 . . ?
H59A C59 H59C 109.5 . . ?
H59B C59 H59C 109.5 . . ?
C58 C59 H59D 88.2 . . ?
C58A C59 H59D 109.5 . . ?
H59A C59 H59D 21.6 . . ?
H59B C59 H59D 114.9 . . ?
H59C C59 H59D 122.7 . . ?
C58 C59 H59E 115.0 . . ?
C58A C59 H59E 109.5 . . ?
H59A C59 H59E 102.6 . . ?
H59B C59 H59E 7.3 . . ?
H59C C59 H59E 110.6 . . ?
H59D C59 H59E 109.5 . . ?
C58 C59 H59F 122.6 . . ?
C58A C59 H59F 109.5 . . ?
H59A C59 H59F 93.7 . . ?
H59B C59 H59F 110.7 . . ?
H59C C59 H59F 17.0 . . ?
H59D C59 H59F 109.5 . . ?
H59E C59 H59F 109.5 . . ?
C61 C6 C5 118.00(16) . . ?
C61 C6 C1 122.02(16) . . ?
C5 C6 C1 119.97(15) . . ?
C62 C61 C6 123.48(17) . . ?
C62 C61 H61 118.3 . . ?
C6 C61 H61 118.3 . . ?
C61 C62 C52 117.28(16) . . ?
C61 C62 C63 120.00(17) . . ?
C52 C62 C63 122.71(16) . . ?
C64 C63 C68 117.70(18) . . ?
C64 C63 C62 122.83(19) . . ?
C68 C63 C62 119.43(17) . . ?
C65 C64 C63 121.6(2) . . ?
C65 C64 H64 119.2 . . ?
C63 C64 H64 119.2 . . ?
C64 C65 C66 119.9(2) . . ?
C64 C65 H65 120.1 . . ?
C66 C65 H65 120.1 . . ?
C65 C66 C67 119.67(18) . . ?
C65 C66 C69 120.5(2) . . ?
C67 C66 C69 119.8(2) . . ?
C68 C67 C66 119.8(2) . . ?
C68 C67 H67 120.1 . . ?
C66 C67 H67 120.1 . . ?
C67 C68 C63 121.29(19) . . ?
C67 C68 H68 119.4 . . ?
C63 C68 H68 119.4 . . ?
N70 C69 C66 178.6(3) . . ?

loop_
_geom_bond_atom_site_label_1
_geom_bond_atom_site_label_2
_geom_bond_distance
_geom_bond_site_symmetry_2
_geom_bond_publ_flag
C1 C2 1.414(2) . ?
C1 C11 1.414(2) . ?
C1 C6 1.464(2) . ?
C11 C12 1.386(2) . ?
C11 H11 0.9300 . ?
C12 C22 1.420(2) . ?
C12 C13 1.491(2) . ?
C13 C14 1.396(2) . ?
C13 C18 1.405(2) . ?
C14 C15 1.383(3) . ?
C14 H14 0.9300 . ?
C15 C16 1.390(3) . ?
C15 H15 0.9300 . ?
C16 C17 1.393(3) . ?
C16 C19 1.446(3) . ?
C17 C18 1.379(3) . ?
C17 H17 0.9300 . ?
C18 H18 0.9300 . ?
C19 N20 1.149(2) . ?
C2 C21 1.413(2) . ?
C2 C3 1.456(2) . ?
C21 C22 1.376(2) . ?
C21 H21 0.9300 . ?
C22 O23 1.367(2) . ?
O23 C24 1.434(2) . ?
C24 C25 1.506(3) . ?
C24 H24A 0.9700 . ?
C24 H24B 0.9700 . ?
C25 C26 1.522(3) . ?
C25 H25A 0.9700 . ?
C25 H25B 0.9700 . ?
C26 C27 1.511(3) . ?
C26 H26A 0.9700 . ?
C26 H26B 0.9700 . ?
C27 C28 1.522(3) . ?
C27 H27A 0.9700 . ?
C27 H27B 0.9700 . ?
C28 C29 1.414(7) . ?
C28 C29A 1.736(10) . ?
C28 H28A 0.9700 . ?
C28 H28B 0.9700 . ?
C28 H28C 0.9700 . ?
C28 H28D 0.9700 . ?
C29 H29A 0.9600 . ?
C29 H29B 0.9600 . ?
C29 H29C 0.9600 . ?
C29A H29D 0.9600 . ?
C29A H29E 0.9600 . ?
C29A H29F 0.9600 . ?
C3 C4 1.404(2) . ?
C3 C31 1.418(2) . ?
C31 C32 1.370(2) . ?
C31 H31 0.9300 . ?
C32 O33 1.359(2) . ?
C32 C42 1.418(2) . ?
O33 C34 1.438(2) . ?
C34 C35 1.509(2) . ?
C34 H34A 0.9700 . ?
C34 H34B 0.9700 . ?
C35 C36 1.522(3) . ?
C35 H35A 0.9700 . ?
C35 H35B 0.9700 . ?
C36 C37 1.522(2) . ?
C36 H36A 0.9700 . ?
C36 H36B 0.9700 . ?
C37 C38 1.522(3) . ?
C37 H37A 0.9700 . ?
C37 H37B 0.9700 . ?
C38 C39 1.528(3) . ?
C38 H38A 0.9700 . ?
C38 H38B 0.9700 . ?
C39 H39A 0.9600 . ?
C39 H39B 0.9600 . ?
C39 H39C 0.9600 . ?
C4 C41 1.421(2) . ?
C4 C5 1.464(2) . ?
C41 C42 1.368(2) . ?
C41 H41 0.9300 . ?
C42 O43 1.366(2) . ?
O43 C44 1.432(2) . ?
C44 C45 1.516(3) . ?
C44 H44A 0.9700 . ?
C44 H44B 0.9700 . ?
C45 C46 1.514(3) . ?
C45 H45A 0.9700 . ?
C45 H45B 0.9700 . ?
C46 C47 1.518(3) . ?
C46 H46A 0.9700 . ?
C46 H46B 0.9700 . ?
C47 C48 1.500(3) . ?
C47 H47A 0.9700 . ?
C47 H47B 0.9700 . ?
C48 C49 1.517(4) . ?
C48 H48A 0.9700 . ?
C48 H48B 0.9700 . ?
C49 H49A 0.9600 . ?
C49 H49B 0.9600 . ?
C49 H49C 0.9600 . ?
C5 C6 1.413(2) . ?
C5 C51 1.413(2) . ?
C51 C52 1.377(3) . ?
C51 H51 0.9300 . ?
C52 O53 1.375(2) . ?
C52 C62 1.411(3) . ?
O53 C54 1.429(3) . ?
C54 C55A 1.495(5) . ?
C54 C55 1.612(6) . ?
C54 H54A 0.9700 . ?
C54 H54B 0.9700 . ?
C54 H54C 0.9700 . ?
C54 H54D 0.9700 . ?
C55 C56 1.509(6) . ?
C55 H55A 0.9700 . ?
C55 H55B 0.9700 . ?
C56 C57 1.520(6) . ?
C56 H56A 0.9700 . ?
C56 H56B 0.9700 . ?
C57 C58 1.533(7) . ?
C57 H57A 0.9700 . ?
C57 H57B 0.9700 . ?
C58 C59 1.329(6) . ?
C58 H58A 0.9700 . ?
C58 H58B 0.9700 . ?
C55A C56A 1.526(6) . ?
C55A H55C 0.9700 . ?
C55A H55D 0.9700 . ?
C56A C57A 1.516(6) . ?
C56A H56C 0.9700 . ?
C56A H56D 0.9700 . ?
C57A C58A 1.513(7) . ?
C57A H57C 0.9700 . ?
C57A H57D 0.9700 . ?
C58A C59 1.745(6) . ?
C58A H58C 0.9700 . ?
C58A H58D 0.9700 . ?
C59 H59A 0.9600 . ?
C59 H59B 0.9600 . ?
C59 H59C 0.9600 . ?
C59 H59D 0.9600 . ?
C59 H59E 0.9600 . ?
C59 H59F 0.9600 . ?
C6 C61 1.411(2) . ?
C61 C62 1.389(3) . ?
C61 H61 0.9300 . ?
C62 C63 1.491(2) . ?
C63 C64 1.393(3) . ?
C63 C68 1.405(3) . ?
C64 C65 1.386(3) . ?
C64 H64 0.9300 . ?
C65 C66 1.391(3) . ?
C65 H65 0.9300 . ?
C66 C67 1.397(3) . ?
C66 C69 1.444(3) . ?
C67 C68 1.384(3) . ?
C67 H67 0.9300 . ?
C68 H68 0.9300 . ?
C69 N70 1.152(3) . ?

loop_
_geom_torsion_atom_site_label_1
_geom_torsion_atom_site_label_2
_geom_torsion_atom_site_label_3
_geom_torsion_atom_site_label_4
_geom_torsion
_geom_torsion_site_symmetry_1
_geom_torsion_site_symmetry_2
_geom_torsion_site_symmetry_3
_geom_torsion_site_symmetry_4
_geom_torsion_publ_flag
C2 C1 C11 C12 0.2(3) . . . . ?
C6 C1 C11 C12 -178.69(16) . . . . ?
C1 C11 C12 C22 -2.0(3) . . . . ?
C1 C11 C12 C13 173.77(16) . . . . ?
C11 C12 C13 C14 144.78(18) . . . . ?
C22 C12 C13 C14 -39.7(3) . . . . ?
C11 C12 C13 C18 -36.8(3) . . . . ?
C22 C12 C13 C18 138.80(18) . . . . ?
C18 C13 C14 C15 -2.0(3) . . . . ?
C12 C13 C14 C15 176.47(17) . . . . ?
C13 C14 C15 C16 -0.6(3) . . . . ?
C14 C15 C16 C17 2.8(3) . . . . ?
C14 C15 C16 C19 -176.77(17) . . . . ?
C15 C16 C17 C18 -2.2(3) . . . . ?
C19 C16 C17 C18 177.37(18) . . . . ?
C16 C17 C18 C13 -0.6(3) . . . . ?
C14 C13 C18 C17 2.6(3) . . . . ?
C12 C13 C18 C17 -175.88(17) . . . . ?
C15 C16 C19 N20 30(8) . . . . ?
C17 C16 C19 N20 -150(8) . . . . ?
C11 C1 C2 C21 2.0(2) . . . . ?
C6 C1 C2 C21 -179.11(15) . . . . ?
C11 C1 C2 C3 -177.60(16) . . . . ?
C6 C1 C2 C3 1.3(2) . . . . ?
C1 C2 C21 C22 -2.4(3) . . . . ?
C3 C2 C21 C22 177.20(16) . . . . ?
C2 C21 C22 O23 -177.07(16) . . . . ?
C2 C21 C22 C12 0.5(3) . . . . ?
C11 C12 C22 O23 179.35(15) . . . . ?
C13 C12 C22 O23 3.6(2) . . . . ?
C11 C12 C22 C21 1.6(3) . . . . ?
C13 C12 C22 C21 -174.17(17) . . . . ?
C21 C22 O23 C24 -2.7(2) . . . . ?
C12 C22 O23 C24 179.64(15) . . . . ?
C22 O23 C24 C25 179.03(14) . . . . ?
O23 C24 C25 C26 -177.51(14) . . . . ?
C24 C25 C26 C27 179.41(16) . . . . ?
C25 C26 C27 C28 179.76(18) . . . . ?
C26 C27 C28 C29 -176.1(4) . . . . ?
C26 C27 C28 C29A -177.8(4) . . . . ?
C21 C2 C3 C4 179.94(16) . . . . ?
C1 C2 C3 C4 -0.5(3) . . . . ?
C21 C2 C3 C31 -1.4(3) . . . . ?
C1 C2 C3 C31 178.12(16) . . . . ?
C4 C3 C31 C32 1.3(3) . . . . ?
C2 C3 C31 C32 -177.31(16) . . . . ?
C3 C31 C32 O33 179.46(17) . . . . ?
C3 C31 C32 C42 -1.6(3) . . . . ?
C31 C32 O33 C34 3.6(3) . . . . ?
C42 C32 O33 C34 -175.36(15) . . . . ?
C32 O33 C34 C35 175.78(15) . . . . ?
O33 C34 C35 C36 -62.32(19) . . . . ?
C34 C35 C36 C37 -178.82(15) . . . . ?
C35 C36 C37 C38 175.71(16) . . . . ?
C36 C37 C38 C39 175.97(18) . . . . ?
C31 C3 C4 C41 0.2(3) . . . . ?
C2 C3 C4 C41 178.84(15) . . . . ?
C31 C3 C4 C5 -179.42(15) . . . . ?
C2 C3 C4 C5 -0.8(2) . . . . ?
C3 C4 C41 C42 -1.5(3) . . . . ?
C5 C4 C41 C42 178.15(17) . . . . ?
C4 C41 C42 O43 -178.69(17) . . . . ?
C4 C41 C42 C32 1.2(3) . . . . ?
O33 C32 C42 O43 -0.7(2) . . . . ?
C31 C32 C42 O43 -179.78(15) . . . . ?
O33 C32 C42 C41 179.38(16) . . . . ?
C31 C32 C42 C41 0.3(3) . . . . ?
C41 C42 O43 C44 -9.9(3) . . . . ?
C32 C42 O43 C44 170.16(16) . . . . ?
C42 O43 C44 C45 178.20(16) . . . . ?
O43 C44 C45 C46 50.4(3) . . . . ?
C44 C45 C46 C47 -170.4(2) . . . . ?
C45 C46 C47 C48 175.4(2) . . . . ?
C46 C47 C48 C49 -179.7(3) . . . . ?
C3 C4 C5 C6 1.2(3) . . . . ?
C41 C4 C5 C6 -178.39(17) . . . . ?
C3 C4 C5 C51 179.62(16) . . . . ?
C41 C4 C5 C51 0.0(3) . . . . ?
C6 C5 C51 C52 0.3(3) . . . . ?
C4 C5 C51 C52 -178.15(16) . . . . ?
C5 C51 C52 O53 177.49(16) . . . . ?
C5 C51 C52 C62 -0.5(3) . . . . ?
C51 C52 O53 C54 2.5(3) . . . . ?
C62 C52 O53 C54 -179.47(17) . . . . ?
C52 O53 C54 C55A -169.4(3) . . . . ?
C52 O53 C54 C55 171.3(3) . . . . ?
O53 C54 C55 C56 -171.1(3) . . . . ?
C55A C54 C55 C56 48.6(5) . . . . ?
C54 C55 C56 C57 -176.2(3) . . . . ?
C55 C56 C57 C58 178.0(4) . . . . ?
C56 C57 C58 C59 -177.6(4) . . . . ?
O53 C54 C55A C56A -73.9(4) . . . . ?
C55 C54 C55A C56A -28.2(5) . . . . ?
C54 C55A C56A C57A -174.6(3) . . . . ?
C55A C56A C57A C58A 71.2(5) . . . . ?
C56A C57A C58A C59 174.6(4) . . . . ?
C57 C58 C59 C58A -14.6(8) . . . . ?
C57A C58A C59 C58 169.1(14) . . . . ?
C51 C5 C6 C61 0.5(3) . . . . ?
C4 C5 C6 C61 178.95(16) . . . . ?
C51 C5 C6 C1 -178.82(16) . . . . ?
C4 C5 C6 C1 -0.4(3) . . . . ?
C2 C1 C6 C61 179.82(16) . . . . ?
C11 C1 C6 C61 -1.3(3) . . . . ?
C2 C1 C6 C5 -0.9(3) . . . . ?
C11 C1 C6 C5 177.97(16) . . . . ?
C5 C6 C61 C62 -1.2(3) . . . . ?
C1 C6 C61 C62 178.11(16) . . . . ?
C6 C61 C62 C52 1.0(3) . . . . ?
C6 C61 C62 C63 -178.10(17) . . . . ?
O53 C52 C62 C61 -178.27(16) . . . . ?
C51 C52 C62 C61 -0.2(3) . . . . ?
O53 C52 C62 C63 0.8(3) . . . . ?
C51 C52 C62 C63 178.93(18) . . . . ?
C61 C62 C63 C64 -136.8(2) . . . . ?
C52 C62 C63 C64 44.1(3) . . . . ?
C61 C62 C63 C68 41.3(2) . . . . ?
C52 C62 C63 C68 -137.8(2) . . . . ?
C68 C63 C64 C65 -1.4(3) . . . . ?
C62 C63 C64 C65 176.69(17) . . . . ?
C63 C64 C65 C66 0.3(3) . . . . ?
C64 C65 C66 C67 0.8(3) . . . . ?
C64 C65 C66 C69 -178.93(18) . . . . ?
C65 C66 C67 C68 -0.7(3) . . . . ?
C69 C66 C67 C68 179.00(17) . . . . ?
C66 C67 C68 C63 -0.5(3) . . . . ?
C64 C63 C68 C67 1.5(3) . . . . ?
C62 C63 C68 C67 -176.70(16) . . . . ?
C65 C66 C69 N70 55(11) . . . . ?
C67 C66 C69 N70 -125(11) . . . . ?
